data_4336362
loop_
_publ_author_name
'Magdalena Milek'
'Frank W. Heinemann'
'Marat M. Khusniyarov'

_publ_section_title
;
 Spin Crossover Meets Diarylethenes: Efficient Photoswitching of Magnetic
 Properties in Solution at Room Temperature
;
_journal_name_full 'Inorganic Chemistry'
_journal_page_first 11585
_journal_page_last 11592
_journal_paper_doi 10.1021/ic401960x
_journal_volume 52
_journal_year 2013
_chemical_formula_moiety 'C36 H36 B2 Fe N10 S2, 2(C7 H8)'
_chemical_formula_sum 'C50 H52 B2 Fe N10 S2'
_chemical_formula_weight 934.61
_chemical_name_systematic
; 
 ? 
;
_space_group_IT_number 2
_symmetry_cell_setting triclinic
_symmetry_space_group_name_Hall '-P 1'
_symmetry_space_group_name_H-M 'P -1'
_atom_sites_solution_hydrogens geom
_atom_sites_solution_primary direct
_atom_sites_solution_secondary difmap
_audit_creation_method SHELXL-97
_cell_angle_alpha 63.820(5)
_cell_angle_beta 67.216(5)
_cell_angle_gamma 66.304(5)
_cell_formula_units_Z 2
_cell_length_a 13.0663(15)
_cell_length_b 15.0234(16)
_cell_length_c 15.1226(16)
_cell_measurement_reflns_used 3784
_cell_measurement_temperature 100(2)
_cell_measurement_theta_max 23.16
_cell_measurement_theta_min 2.56
_cell_volume 2358.5(5)
_computing_cell_refinement 'Bruker SAINT'
_computing_data_collection 'Bruker APEX2'
_computing_data_reduction 'Bruker SAINT'
_computing_molecular_graphics 'SHELXTL 6.12 (Bruker AXS, 2002)'
_computing_publication_material 'SHELXTL 6.12 (Bruker AXS, 2002)'
_computing_structure_refinement 'SHELXTL 6.12 (Bruker AXS, 2002)'
_computing_structure_solution 'SHELXTL 6.12 (Bruker AXS, 2002)'
_diffrn_ambient_temperature 100(2)
_diffrn_detector_area_resol_mean 83.33
_diffrn_measured_fraction_theta_full 0.978
_diffrn_measured_fraction_theta_max 0.941
_diffrn_measurement_device_type 'Bruker Smart APEX II CCD area detector'
_diffrn_measurement_method 'phi and omega scans'
_diffrn_radiation_monochromator graphite
_diffrn_radiation_source 'fine-focus sealed tube'
_diffrn_radiation_type MoK\a
_diffrn_radiation_wavelength 0.71073
_diffrn_reflns_av_R_equivalents 0.0719
_diffrn_reflns_av_sigmaI/netI 0.0966
_diffrn_reflns_limit_h_max 15
_diffrn_reflns_limit_h_min -16
_diffrn_reflns_limit_k_max 18
_diffrn_reflns_limit_k_min -18
_diffrn_reflns_limit_l_max 18
_diffrn_reflns_limit_l_min -18
_diffrn_reflns_number 24658
_diffrn_reflns_theta_full 25.00
_diffrn_reflns_theta_max 26.37
_diffrn_reflns_theta_min 2.56
_exptl_absorpt_coefficient_mu 0.455
_exptl_absorpt_correction_T_max 0.746
_exptl_absorpt_correction_T_min 0.574
_exptl_absorpt_correction_type multi-scan
_exptl_absorpt_process_details 'SADABS, Bruker-AXS, 2002'
_exptl_crystal_colour violet
_exptl_crystal_density_diffrn 1.314
_exptl_crystal_description plate
_exptl_crystal_F_000 980
_exptl_crystal_size_max 0.44
_exptl_crystal_size_mid 0.20
_exptl_crystal_size_min 0.04
_refine_diff_density_max 0.569
_refine_diff_density_min -0.783
_refine_diff_density_rms 0.080
_refine_ls_extinction_method none
_refine_ls_goodness_of_fit_ref 1.017
_refine_ls_hydrogen_treatment constr
_refine_ls_matrix_type full
_refine_ls_number_parameters 696
_refine_ls_number_reflns 9073
_refine_ls_number_restraints 103
_refine_ls_restrained_S_all 1.015
_refine_ls_R_factor_all 0.1201
_refine_ls_R_factor_gt 0.0617
_refine_ls_shift/su_max 0.002
_refine_ls_shift/su_mean 0.000
_refine_ls_structure_factor_coef Fsqd
_refine_ls_weighting_details 'calc w=1/[\s^2^(Fo^2^)+(0.0920P)^2^+0.6369P] where P=(Fo^2^+2Fc^2^)/3'
_refine_ls_weighting_scheme calc
_refine_ls_wR_factor_gt 0.1473
_refine_ls_wR_factor_ref 0.1780
_reflns_number_gt 5574
_reflns_number_total 9076
_reflns_threshold_expression >2sigma(I)
_cod_data_source_file ic401960x_si_001.cif
_cod_data_source_block mak1301
_cod_original_cell_volume 2358.5(4)
_cod_original_sg_symbol_Hall -P1
_cod_database_code 4336362

loop_
_symmetry_equiv_pos_as_xyz
'x, y, z'
'-x, -y, -z'

loop_
_atom_site_label
_atom_site_type_symbol
_atom_site_fract_x
_atom_site_fract_y
_atom_site_fract_z
_atom_site_U_iso_or_equiv
_atom_site_adp_type
_atom_site_occupancy
_atom_site_symmetry_multiplicity
_atom_site_calc_flag
_atom_site_refinement_flags
_atom_site_disorder_assembly
_atom_site_disorder_group
Fe1 Fe 0.02397(5) 0.35349(4) 0.27143(4) 0.02325(17) Uani 1 1 d . . .
S1 S 0.65166(11) -0.15343(9) 0.42442(10) 0.0489(3) Uani 1 1 d . . .
S2 S 0.74357(17) -0.00199(16) 0.01301(14) 0.0368(6) Uani 0.683(4) 1 d P A 1
S2A S 0.7581(3) 0.0707(4) -0.0197(3) 0.0416(14) Uani 0.317(4) 1 d P A 2
N1 N 0.1002(3) 0.2107(2) 0.3452(2) 0.0235(7) Uani 1 1 d . . .
N2 N 0.1710(3) 0.3379(2) 0.1662(2) 0.0244(7) Uani 1 1 d . . .
N3 N -0.0454(3) 0.3142(2) 0.2015(2) 0.0250(7) Uani 1 1 d . . .
N4 N -0.1433(3) 0.2819(2) 0.2465(2) 0.0276(7) Uani 1 1 d . . .
N5 N -0.2011(3) 0.3125(2) 0.4107(2) 0.0277(7) Uani 1 1 d . . .
N6 N -0.1200(3) 0.3607(2) 0.3849(2) 0.0242(7) Uani 1 1 d . . .
N7 N -0.0497(3) 0.5013(2) 0.1984(2) 0.0224(7) Uani 1 1 d . . .
N8 N -0.0213(3) 0.5847(2) 0.1881(2) 0.0255(7) Uani 1 1 d . . .
N9 N 0.1041(3) 0.4924(2) 0.3096(2) 0.0257(7) Uani 1 1 d . . .
N10 N 0.0911(3) 0.3960(2) 0.3408(2) 0.0249(7) Uani 1 1 d . . .
B1 B -0.1862(4) 0.2348(4) 0.3626(4) 0.0325(11) Uani 1 1 d . . .
H1A H -0.1296 0.1687 0.3889 0.039 Uiso 1 1 calc R . .
H1B H -0.2609 0.2209 0.3803 0.039 Uiso 1 1 calc R . .
B2 B 0.0939(4) 0.5736(4) 0.2035(4) 0.0307(11) Uani 1 1 d . . .
H2A H 0.0952 0.6407 0.1995 0.037 Uiso 1 1 calc R . .
H2B H 0.1596 0.5510 0.1498 0.037 Uiso 1 1 calc R . .
C1 C 0.2134(3) 0.1781(3) 0.2969(3) 0.0246(8) Uani 1 1 d . . .
C2 C 0.0631(3) 0.1492(3) 0.4394(3) 0.0272(9) Uani 1 1 d . . .
H2 H -0.0154 0.1699 0.4751 0.033 Uiso 1 1 calc R . .
C3 C 0.1344(3) 0.0566(3) 0.4873(3) 0.0296(9) Uani 1 1 d . . .
H3 H 0.1037 0.0153 0.5543 0.035 Uiso 1 1 calc R . .
C4 C 0.2474(3) 0.0239(3) 0.4398(3) 0.0292(9) Uani 1 1 d . . .
H4 H 0.2962 -0.0391 0.4734 0.035 Uiso 1 1 calc R . .
C5 C 0.2912(3) 0.0859(3) 0.3386(3) 0.0279(9) Uani 1 1 d . . .
C6 C 0.4091(3) 0.0586(3) 0.2805(3) 0.0302(9) Uani 1 1 d . . .
C7 C 0.4437(3) 0.1208(3) 0.1812(3) 0.0300(9) Uani 1 1 d . . .
C8 C 0.3648(3) 0.2184(3) 0.1385(3) 0.0282(9) Uani 1 1 d . . .
C9 C 0.3930(3) 0.2883(3) 0.0394(3) 0.0290(9) Uani 1 1 d . . .
H9 H 0.4672 0.2722 -0.0052 0.035 Uiso 1 1 calc R . .
C10 C 0.3123(3) 0.3799(3) 0.0077(3) 0.0304(9) Uani 1 1 d . . .
H10 H 0.3314 0.4282 -0.0585 0.036 Uiso 1 1 calc R . .
C11 C 0.2026(3) 0.4028(3) 0.0721(3) 0.0279(9) Uani 1 1 d . . .
H11 H 0.1482 0.4668 0.0483 0.034 Uiso 1 1 calc R . .
C12 C 0.2523(3) 0.2468(3) 0.1965(3) 0.0232(8) Uani 1 1 d . . .
C13 C 0.4918(4) -0.0351(3) 0.3327(3) 0.0353(10) Uani 1 1 d . . .
C14 C 0.4927(4) -0.1391(3) 0.3578(4) 0.0431(11) Uani 1 1 d U . .
H14 H 0.4398 -0.1548 0.3419 0.052 Uiso 1 1 calc R . .
C15 C 0.5741(3) -0.2132(3) 0.4056(3) 0.0380(11) Uani 1 1 d U . .
C16 C 0.5731(4) -0.0309(3) 0.3645(3) 0.0383(10) Uani 1 1 d . . .
C17 C 0.6062(4) -0.3265(3) 0.4383(4) 0.0537(13) Uani 1 1 d . . .
H17A H 0.5466 -0.3477 0.4345 0.081 Uiso 1 1 calc R . .
H17B H 0.6129 -0.3562 0.5086 0.081 Uiso 1 1 calc R . .
H17C H 0.6805 -0.3512 0.3935 0.081 Uiso 1 1 calc R . .
C18 C 0.5997(4) 0.0622(4) 0.3554(4) 0.0520(13) Uani 1 1 d . . .
H18A H 0.5627 0.1238 0.3058 0.078 Uiso 1 1 calc R . .
H18B H 0.6835 0.0518 0.3325 0.078 Uiso 1 1 calc R . .
H18C H 0.5701 0.0716 0.4219 0.078 Uiso 1 1 calc R . .
C19 C 0.5611(4) 0.0892(3) 0.1158(3) 0.0358(10) Uani 1 1 d . A .
C20 C 0.6447(4) 0.1439(4) 0.0744(4) 0.0507(13) Uani 1 1 d U . .
H20 H 0.6262 0.2066 0.0857 0.061 Uiso 0.683(4) 1 calc PR A 1
C21 C 0.7460(6) 0.1088(5) 0.0213(5) 0.0327(15) Uani 0.683(4) 1 d P A 1
C21A C 0.6887(16) -0.0199(12) 0.0094(10) 0.035(4) Uani 0.317(4) 1 d P A 2
C22 C 0.5998(4) 0.0039(3) 0.0868(4) 0.0481(12) Uani 1 1 d U . .
H22 H 0.5575 -0.0458 0.1272 0.058 Uiso 0.317(4) 1 calc PR A 2
C23 C 0.8481(6) 0.1483(6) -0.0328(5) 0.0447(18) Uani 0.683(4) 1 d P A 1
H23A H 0.9134 0.0986 -0.0043 0.067 Uiso 0.683(4) 1 calc PR A 1
H23B H 0.8311 0.2145 -0.0248 0.067 Uiso 0.683(4) 1 calc PR A 1
H23C H 0.8679 0.1581 -0.1054 0.067 Uiso 0.683(4) 1 calc PR A 1
C24 C 0.5492(6) -0.0760(5) 0.1117(5) 0.0407(16) Uani 0.683(4) 1 d PU A 1
H24A H 0.5684 -0.0936 0.0509 0.061 Uiso 0.683(4) 1 calc PR A 1
H24B H 0.4651 -0.0516 0.1360 0.061 Uiso 0.683(4) 1 calc PR A 1
H24C H 0.5798 -0.1374 0.1652 0.061 Uiso 0.683(4) 1 calc PR A 1
C23A C 0.7391(14) -0.1027(11) -0.0351(12) 0.053(4) Uani 0.317(4) 1 d P A 2
H23D H 0.7420 -0.0724 -0.1079 0.079 Uiso 0.317(4) 1 calc PR A 2
H23E H 0.6913 -0.1507 -0.0007 0.079 Uiso 0.317(4) 1 calc PR A 2
H23F H 0.8175 -0.1399 -0.0262 0.079 Uiso 0.317(4) 1 calc PR A 2
C24A C 0.6541(12) 0.2288(11) 0.0669(11) 0.041(4) Uani 0.317(4) 1 d PU A 2
H24D H 0.7238 0.2149 0.0863 0.062 Uiso 0.317(4) 1 calc PR A 2
H24E H 0.5861 0.2603 0.1123 0.062 Uiso 0.317(4) 1 calc PR A 2
H24F H 0.6594 0.2762 -0.0036 0.062 Uiso 0.317(4) 1 calc PR A 2
C25 C -0.0257(3) 0.3360(3) 0.1007(3) 0.0290(9) Uani 1 1 d . . .
H25 H 0.0370 0.3605 0.0500 0.035 Uiso 1 1 calc R . .
C26 C -0.1093(4) 0.3179(3) 0.0812(3) 0.0326(9) Uani 1 1 d . . .
H26 H -0.1150 0.3266 0.0169 0.039 Uiso 1 1 calc R . .
C27 C -0.1820(4) 0.2846(3) 0.1747(3) 0.0338(10) Uani 1 1 d . . .
H27 H -0.2492 0.2664 0.1870 0.041 Uiso 1 1 calc R . .
C28 C -0.2892(4) 0.3409(3) 0.4856(3) 0.0351(10) Uani 1 1 d . . .
H28 H -0.3564 0.3171 0.5178 0.042 Uiso 1 1 calc R . .
C29 C -0.2673(3) 0.4091(3) 0.5086(3) 0.0325(10) Uani 1 1 d . . .
H29 H -0.3141 0.4414 0.5583 0.039 Uiso 1 1 calc R . .
C30 C -0.1606(3) 0.4199(3) 0.4420(3) 0.0283(9) Uani 1 1 d . . .
H30 H -0.1220 0.4638 0.4380 0.034 Uiso 1 1 calc R . .
C31 C -0.1524(3) 0.5393(3) 0.1770(3) 0.0267(9) Uani 1 1 d . . .
H31 H -0.1937 0.4990 0.1784 0.032 Uiso 1 1 calc R . .
C32 C -0.1901(3) 0.6455(3) 0.1525(3) 0.0307(9) Uani 1 1 d . . .
H32 H -0.2598 0.6910 0.1341 0.037 Uiso 1 1 calc R . .
C33 C -0.1051(3) 0.6710(3) 0.1606(3) 0.0317(9) Uani 1 1 d . . .
H33 H -0.1057 0.7388 0.1487 0.038 Uiso 1 1 calc R . .
C34 C 0.1354(3) 0.5001(3) 0.3803(3) 0.0312(9) Uani 1 1 d . . .
H34 H 0.1490 0.5595 0.3760 0.037 Uiso 1 1 calc R . .
C35 C 0.1446(3) 0.4072(3) 0.4599(3) 0.0329(10) Uani 1 1 d . . .
H35 H 0.1657 0.3896 0.5203 0.039 Uiso 1 1 calc R . .
C36 C 0.1161(3) 0.3459(3) 0.4321(3) 0.0271(9) Uani 1 1 d . . .
H36 H 0.1143 0.2767 0.4725 0.033 Uiso 1 1 calc R . .
C101 C 0.4710(4) 0.5367(4) 0.7159(4) 0.0470(12) Uani 1 1 d . . .
H101 H 0.4257 0.6050 0.6884 0.056 Uiso 1 1 calc R . .
C102 C 0.4527(4) 0.4540(4) 0.7109(4) 0.0480(12) Uani 1 1 d . . .
H102 H 0.3956 0.4665 0.6795 0.058 Uiso 1 1 calc R . .
C103 C 0.5167(4) 0.3544(4) 0.7512(4) 0.0490(12) Uani 1 1 d . . .
H103 H 0.5037 0.2980 0.7482 0.059 Uiso 1 1 calc R . .
C104 C 0.6000(4) 0.3374(4) 0.7959(3) 0.0450(12) Uani 1 1 d . . .
H104 H 0.6449 0.2690 0.8238 0.054 Uiso 1 1 calc R . .
C105 C 0.6182(4) 0.4197(4) 0.8001(3) 0.0460(12) Uani 1 1 d . . .
H105 H 0.6761 0.4066 0.8311 0.055 Uiso 1 1 calc R . .
C106 C 0.5552(4) 0.5203(4) 0.7609(4) 0.0454(12) Uani 1 1 d . . .
C107 C 0.5769(5) 0.6088(4) 0.7651(5) 0.0678(16) Uani 1 1 d . . .
H10A H 0.5956 0.5881 0.8294 0.102 Uiso 1 1 calc R . .
H10B H 0.5076 0.6678 0.7606 0.102 Uiso 1 1 calc R . .
H10C H 0.6418 0.6283 0.7079 0.102 Uiso 1 1 calc R . .
C201 C 0.9399(6) 0.1753(5) 0.6893(6) 0.0394(16) Uani 0.791(10) 1 d PD B 1
H201 H 0.8931 0.2401 0.6558 0.047 Uiso 0.791(10) 1 calc PR B 1
C202 C 1.0371(6) 0.1724(5) 0.7055(6) 0.0416(17) Uani 0.791(10) 1 d PD B 1
H202 H 1.0603 0.2335 0.6792 0.050 Uiso 0.791(10) 1 calc PR B 1
C203 C 1.1025(6) 0.0788(6) 0.7609(6) 0.0519(19) Uani 0.791(10) 1 d PD B 1
H203 H 1.1682 0.0759 0.7759 0.062 Uiso 0.791(10) 1 calc PR B 1
C204 C 1.0694(7) -0.0080(5) 0.7929(6) 0.058(2) Uani 0.791(10) 1 d PD B 1
H204 H 1.1139 -0.0714 0.8306 0.070 Uiso 0.791(10) 1 calc PR B 1
C205 C 0.9753(7) -0.0094(5) 0.7738(5) 0.0432(18) Uani 0.791(10) 1 d PD B 1
H205 H 0.9566 -0.0720 0.7955 0.052 Uiso 0.791(10) 1 calc PR B 1
C206 C 0.9070(6) 0.0869(6) 0.7200(5) 0.051(2) Uani 0.791(10) 1 d PD B 1
C207 C 0.8070(7) 0.0852(7) 0.6988(7) 0.082(3) Uani 0.791(10) 1 d PD B 1
H20A H 0.7874 0.0202 0.7434 0.123 Uiso 0.791(10) 1 calc PR B 1
H20B H 0.8264 0.0908 0.6275 0.123 Uiso 0.791(10) 1 calc PR B 1
H20C H 0.7408 0.1434 0.7114 0.123 Uiso 0.791(10) 1 calc PR B 1
C211 C 1.027(4) -0.001(3) 0.779(4) 0.094(9) Uani 0.209(10) 1 d PDU B 2
H211 H 1.0744 -0.0684 0.8069 0.112 Uiso 0.209(10) 1 calc PR B 2
C212 C 1.052(4) 0.083(3) 0.768(3) 0.092(9) Uani 0.209(10) 1 d PDU B 2
H212 H 1.1054 0.0794 0.7987 0.110 Uiso 0.209(10) 1 calc PR B 2
C213 C 0.994(4) 0.176(3) 0.705(4) 0.092(9) Uani 0.209(10) 1 d PDU B 2
H213 H 1.0184 0.2361 0.6825 0.110 Uiso 0.209(10) 1 calc PR B 2
C214 C 0.904(4) 0.186(2) 0.675(4) 0.091(9) Uani 0.209(10) 1 d PDU B 2
H214 H 0.8608 0.2530 0.6427 0.109 Uiso 0.209(10) 1 calc PR B 2
C215 C 0.872(4) 0.104(2) 0.689(3) 0.098(9) Uani 0.209(10) 1 d PDU B 2
H215 H 0.8161 0.1095 0.6600 0.117 Uiso 0.209(10) 1 calc PR B 2
C216 C 0.932(3) 0.009(2) 0.752(2) 0.099(9) Uani 0.209(10) 1 d PDU B 2
C217 C 0.889(3) -0.077(2) 0.793(2) 0.080(9) Uani 0.209(10) 1 d PDU B 2
H21A H 0.8050 -0.0539 0.8032 0.120 Uiso 0.209(10) 1 calc PR B 2
H21B H 0.9082 -0.1223 0.8580 0.120 Uiso 0.209(10) 1 calc PR B 2
H21C H 0.9244 -0.1157 0.7450 0.120 Uiso 0.209(10) 1 calc PR B 2

loop_
_atom_site_aniso_label
_atom_site_aniso_U_11
_atom_site_aniso_U_22
_atom_site_aniso_U_33
_atom_site_aniso_U_23
_atom_site_aniso_U_13
_atom_site_aniso_U_12
Fe1 0.0294(3) 0.0198(3) 0.0183(3) -0.0040(2) -0.0060(2) -0.0076(2)
S1 0.0475(8) 0.0358(7) 0.0559(8) -0.0060(6) -0.0233(6) -0.0057(6)
S2 0.0333(12) 0.0357(13) 0.0342(10) -0.0134(9) 0.0013(8) -0.0104(9)
S2A 0.036(2) 0.037(3) 0.048(3) -0.018(2) -0.0007(18) -0.0127(19)
N1 0.0266(18) 0.0222(16) 0.0209(17) -0.0080(14) -0.0034(13) -0.0077(14)
N2 0.0283(18) 0.0247(17) 0.0213(18) -0.0061(14) -0.0080(14) -0.0086(14)
N3 0.0321(19) 0.0210(17) 0.0208(18) -0.0040(14) -0.0066(14) -0.0100(14)
N4 0.037(2) 0.0223(17) 0.0271(19) -0.0056(14) -0.0092(15) -0.0132(15)
N5 0.0304(19) 0.0269(18) 0.0236(18) -0.0048(14) -0.0052(14) -0.0117(15)
N6 0.0297(19) 0.0180(16) 0.0234(18) -0.0043(14) -0.0077(14) -0.0076(14)
N7 0.0283(18) 0.0198(16) 0.0192(17) -0.0044(13) -0.0073(13) -0.0082(14)
N8 0.0316(19) 0.0188(16) 0.0259(18) -0.0050(14) -0.0080(14) -0.0090(14)
N9 0.0315(19) 0.0221(17) 0.0259(18) -0.0085(14) -0.0072(14) -0.0096(14)
N10 0.0283(18) 0.0213(16) 0.0230(18) -0.0065(14) -0.0050(14) -0.0074(14)
B1 0.037(3) 0.027(2) 0.031(3) -0.005(2) -0.004(2) -0.017(2)
B2 0.040(3) 0.025(2) 0.031(3) -0.010(2) -0.008(2) -0.014(2)
C1 0.030(2) 0.023(2) 0.021(2) -0.0063(16) -0.0073(16) -0.0091(17)
C2 0.037(2) 0.023(2) 0.018(2) -0.0033(16) -0.0062(17) -0.0101(18)
C3 0.041(3) 0.022(2) 0.021(2) -0.0042(17) -0.0069(18) -0.0084(18)
C4 0.035(2) 0.020(2) 0.026(2) -0.0044(17) -0.0104(18) -0.0031(18)
C5 0.032(2) 0.025(2) 0.027(2) -0.0095(17) -0.0089(17) -0.0065(18)
C6 0.030(2) 0.024(2) 0.029(2) -0.0081(18) -0.0051(18) -0.0047(18)
C7 0.027(2) 0.028(2) 0.034(2) -0.0135(19) -0.0059(18) -0.0053(18)
C8 0.031(2) 0.029(2) 0.025(2) -0.0094(18) -0.0049(17) -0.0107(18)
C9 0.030(2) 0.030(2) 0.023(2) -0.0085(18) -0.0030(17) -0.0094(18)
C10 0.036(2) 0.034(2) 0.020(2) -0.0032(18) -0.0048(17) -0.0173(19)
C11 0.038(2) 0.026(2) 0.021(2) -0.0065(17) -0.0085(18) -0.0108(18)
C12 0.030(2) 0.0205(19) 0.023(2) -0.0079(16) -0.0092(16) -0.0075(17)
C13 0.034(2) 0.027(2) 0.036(3) -0.0071(19) -0.0052(19) -0.0069(19)
C14 0.044(3) 0.031(2) 0.048(3) -0.006(2) -0.013(2) -0.011(2)
C15 0.023(2) 0.023(2) 0.048(3) 0.000(2) -0.0115(19) 0.0016(18)
C16 0.034(3) 0.031(2) 0.041(3) -0.009(2) -0.011(2) -0.004(2)
C17 0.044(3) 0.039(3) 0.067(4) -0.008(3) -0.021(3) -0.006(2)
C18 0.061(3) 0.042(3) 0.054(3) -0.013(2) -0.027(3) -0.007(2)
C19 0.034(2) 0.026(2) 0.037(3) -0.0060(19) -0.0067(19) -0.0059(19)
C20 0.037(3) 0.038(3) 0.057(3) 0.000(2) -0.010(2) -0.012(2)
C21 0.038(4) 0.031(4) 0.025(4) -0.009(3) 0.000(3) -0.014(3)
C21A 0.051(11) 0.037(8) 0.012(7) 0.002(6) -0.009(7) -0.019(8)
C22 0.049(3) 0.030(2) 0.035(3) 0.000(2) 0.004(2) -0.008(2)
C23 0.049(4) 0.056(4) 0.035(4) -0.017(3) 0.001(3) -0.029(4)
C24 0.044(4) 0.034(4) 0.041(4) -0.014(3) -0.005(3) -0.012(3)
C23A 0.059(11) 0.033(8) 0.042(9) -0.012(7) 0.009(8) -0.012(7)
C24A 0.049(9) 0.050(8) 0.044(9) -0.023(7) -0.017(7) -0.021(7)
C25 0.037(2) 0.026(2) 0.026(2) -0.0068(17) -0.0057(18) -0.0146(18)
C26 0.046(3) 0.032(2) 0.024(2) -0.0068(18) -0.0116(19) -0.014(2)
C27 0.042(3) 0.029(2) 0.037(3) -0.0068(19) -0.015(2) -0.016(2)
C28 0.030(2) 0.037(2) 0.028(2) -0.0068(19) 0.0005(18) -0.013(2)
C29 0.031(2) 0.026(2) 0.033(2) -0.0121(18) -0.0040(18) -0.0026(18)
C30 0.035(2) 0.023(2) 0.025(2) -0.0064(17) -0.0078(18) -0.0072(18)
C31 0.029(2) 0.027(2) 0.024(2) -0.0072(17) -0.0071(17) -0.0096(18)
C32 0.030(2) 0.026(2) 0.032(2) -0.0084(18) -0.0120(18) -0.0019(18)
C33 0.038(2) 0.019(2) 0.033(2) -0.0087(18) -0.0076(19) -0.0052(18)
C34 0.038(2) 0.029(2) 0.033(2) -0.0136(19) -0.0104(19) -0.0102(19)
C35 0.035(2) 0.036(2) 0.030(2) -0.0115(19) -0.0128(19) -0.0072(19)
C36 0.034(2) 0.023(2) 0.022(2) -0.0063(17) -0.0085(17) -0.0052(17)
C101 0.038(3) 0.050(3) 0.037(3) -0.013(2) -0.003(2) -0.006(2)
C102 0.037(3) 0.067(3) 0.038(3) -0.014(3) -0.004(2) -0.022(3)
C103 0.053(3) 0.055(3) 0.036(3) -0.008(2) 0.000(2) -0.030(3)
C104 0.043(3) 0.051(3) 0.031(3) -0.006(2) -0.002(2) -0.019(2)
C105 0.036(3) 0.064(3) 0.034(3) -0.015(2) -0.002(2) -0.020(2)
C106 0.037(3) 0.051(3) 0.045(3) -0.018(2) -0.004(2) -0.013(2)
C107 0.068(4) 0.064(4) 0.081(4) -0.040(3) -0.011(3) -0.016(3)
C201 0.034(5) 0.044(4) 0.038(4) -0.024(3) -0.003(3) -0.004(3)
C202 0.048(5) 0.032(3) 0.039(4) -0.013(3) -0.002(3) -0.014(3)
C203 0.039(4) 0.052(4) 0.063(5) -0.023(4) -0.008(4) -0.011(3)
C204 0.066(6) 0.040(4) 0.042(4) -0.008(3) -0.002(4) -0.008(4)
C205 0.054(5) 0.042(4) 0.030(3) -0.011(3) 0.004(3) -0.025(3)
C206 0.053(5) 0.078(5) 0.039(4) -0.031(4) -0.004(3) -0.032(4)
C207 0.100(7) 0.094(7) 0.080(6) -0.029(5) -0.033(5) -0.044(5)
C211 0.094(11) 0.094(10) 0.085(10) -0.030(7) -0.021(7) -0.020(7)
C212 0.096(11) 0.090(10) 0.080(10) -0.033(7) -0.021(7) -0.015(7)
C213 0.094(11) 0.087(10) 0.083(10) -0.032(7) -0.019(7) -0.016(7)
C214 0.093(11) 0.086(10) 0.083(10) -0.031(7) -0.018(7) -0.018(7)
C215 0.095(10) 0.097(10) 0.090(10) -0.030(7) -0.018(7) -0.023(7)
C216 0.093(10) 0.095(10) 0.092(10) -0.026(6) -0.018(6) -0.021(6)
C217 0.096(14) 0.079(13) 0.085(14) -0.044(11) -0.027(11) -0.021(11)

loop_
_atom_type_symbol
_atom_type_description
_atom_type_scat_dispersion_real
_atom_type_scat_dispersion_imag
_atom_type_scat_source
C C 0.0033 0.0016 'International Tables Vol C Tables 4.2.6.8 and 6.1.1.4'
H H 0.0000 0.0000 'International Tables Vol C Tables 4.2.6.8 and 6.1.1.4'
N N 0.0061 0.0033 'International Tables Vol C Tables 4.2.6.8 and 6.1.1.4'
B B 0.0013 0.0007 'International Tables Vol C Tables 4.2.6.8 and 6.1.1.4'
S S 0.1246 0.1234 'International Tables Vol C Tables 4.2.6.8 and 6.1.1.4'
Fe Fe 0.3463 0.8444 'International Tables Vol C Tables 4.2.6.8 and 6.1.1.4'

loop_
_geom_angle_atom_site_label_1
_geom_angle_atom_site_label_2
_geom_angle_atom_site_label_3
_geom_angle
N1 Fe1 N2 82.63(13)
N1 Fe1 N6 93.63(12)
N2 Fe1 N6 176.14(12)
N1 Fe1 N3 95.27(12)
N2 Fe1 N3 89.90(12)
N6 Fe1 N3 91.38(12)
N1 Fe1 N7 177.29(12)
N2 Fe1 N7 96.96(12)
N6 Fe1 N7 86.74(12)
N3 Fe1 N7 87.40(12)
N1 Fe1 N10 85.95(12)
N2 Fe1 N10 90.59(12)
N6 Fe1 N10 88.21(12)
N3 Fe1 N10 178.74(12)
N7 Fe1 N10 91.38(12)
C16 S1 C15 92.6(2)
C21 S2 C22 95.3(3)
C21A S2A C20 98.6(6)
C2 N1 C1 116.7(3)
C2 N1 Fe1 129.5(3)
C1 N1 Fe1 112.9(2)
C11 N2 C12 116.4(3)
C11 N2 Fe1 130.0(3)
C12 N2 Fe1 113.5(2)
C25 N3 N4 105.6(3)
C25 N3 Fe1 128.5(3)
N4 N3 Fe1 124.3(2)
C27 N4 N3 109.6(3)
C27 N4 B1 127.4(3)
N3 N4 B1 122.3(3)
C28 N5 N6 108.5(3)
C28 N5 B1 128.1(3)
N6 N5 B1 123.4(3)
C30 N6 N5 107.0(3)
C30 N6 Fe1 127.5(3)
N5 N6 Fe1 125.3(2)
C31 N7 N8 106.0(3)
C31 N7 Fe1 126.6(2)
N8 N7 Fe1 125.0(2)
C33 N8 N7 109.4(3)
C33 N8 B2 128.4(3)
N7 N8 B2 122.2(3)
C34 N9 N10 110.1(3)
C34 N9 B2 127.0(3)
N10 N9 B2 122.7(3)
C36 N10 N9 104.9(3)
C36 N10 Fe1 129.3(3)
N9 N10 Fe1 125.0(2)
N4 B1 N5 108.1(3)
N4 B1 H1A 110.1
N5 B1 H1A 110.1
N4 B1 H1B 110.1
N5 B1 H1B 110.1
H1A B1 H1B 108.4
N8 B2 N9 108.0(3)
N8 B2 H2A 110.1
N9 B2 H2A 110.1
N8 B2 H2B 110.1
N9 B2 H2B 110.1
H2A B2 H2B 108.4
N1 C1 C5 124.7(3)
N1 C1 C12 115.7(3)
C5 C1 C12 119.6(4)
N1 C2 C3 122.6(4)
N1 C2 H2 118.7
C3 C2 H2 118.7
C4 C3 C2 121.0(4)
C4 C3 H3 119.5
C2 C3 H3 119.5
C3 C4 C5 118.7(4)
C3 C4 H4 120.7
C5 C4 H4 120.7
C1 C5 C4 116.3(4)
C1 C5 C6 120.1(4)
C4 C5 C6 123.6(4)
C7 C6 C5 120.1(4)
C7 C6 C13 122.0(4)
C5 C6 C13 117.8(4)
C6 C7 C8 120.1(4)
C6 C7 C19 121.3(4)
C8 C7 C19 118.6(4)
C12 C8 C9 116.1(4)
C12 C8 C7 119.6(4)
C9 C8 C7 124.3(4)
C10 C9 C8 119.4(4)
C10 C9 H9 120.3
C8 C9 H9 120.3
C9 C10 C11 120.4(4)
C9 C10 H10 119.8
C11 C10 H10 119.8
N2 C11 C10 122.4(4)
N2 C11 H11 118.8
C10 C11 H11 118.8
N2 C12 C8 125.2(4)
N2 C12 C1 114.5(3)
C8 C12 C1 120.3(3)
C16 C13 C14 112.2(4)
C16 C13 C6 123.3(4)
C14 C13 C6 124.4(4)
C15 C14 C13 115.4(4)
C15 C14 H14 122.3
C13 C14 H14 122.3
C14 C15 C17 131.7(4)
C14 C15 S1 108.6(3)
C17 C15 S1 119.7(3)
C13 C16 C18 129.3(4)
C13 C16 S1 111.2(3)
C18 C16 S1 119.5(3)
C15 C17 H17A 109.5
C15 C17 H17B 109.5
H17A C17 H17B 109.5
C15 C17 H17C 109.5
H17A C17 H17C 109.5
H17B C17 H17C 109.5
C16 C18 H18A 109.5
C16 C18 H18B 109.5
H18A C18 H18B 109.5
C16 C18 H18C 109.5
H18A C18 H18C 109.5
H18B C18 H18C 109.5
C22 C19 C20 112.2(4)
C22 C19 C7 123.4(4)
C20 C19 C7 124.4(4)
C24A C20 C21 100.0(8)
C24A C20 C19 139.7(8)
C21 C20 C19 120.2(5)
C24A C20 S2A 119.3(8)
C19 C20 S2A 99.1(4)
C21 C20 H20 119.9
C19 C20 H20 119.9
S2A C20 H20 139.1
C20 C21 C23 132.8(7)
C20 C21 S2 106.1(5)
C23 C21 S2 121.0(6)
C22 C21A C23A 137.5(15)
C22 C21A S2A 98.4(10)
C23A C21A S2A 123.2(13)
C21A C22 C19 129.8(8)
C21A C22 C24 96.4(9)
C19 C22 C24 132.7(5)
C19 C22 S2 106.1(3)
C24 C22 S2 120.9(4)
C21A C22 H22 115.1
C19 C22 H22 115.1
S2 C22 H22 134.3
C22 C24 H24A 109.5
C22 C24 H24B 109.5
C22 C24 H24C 109.5
C21A C23A H23D 109.5
C21A C23A H23E 109.5
H23D C23A H23E 109.5
C21A C23A H23F 109.5
H23D C23A H23F 109.5
H23E C23A H23F 109.5
C20 C24A H24D 109.5
C20 C24A H24E 109.5
H24D C24A H24E 109.5
C20 C24A H24F 109.5
H24D C24A H24F 109.5
H24E C24A H24F 109.5
N3 C25 C26 110.9(4)
N3 C25 H25 124.6
C26 C25 H25 124.6
C27 C26 C25 104.8(4)
C27 C26 H26 127.6
C25 C26 H26 127.6
N4 C27 C26 109.2(4)
N4 C27 H27 125.4
C26 C27 H27 125.4
N5 C28 C29 109.8(4)
N5 C28 H28 125.1
C29 C28 H28 125.1
C28 C29 C30 103.8(4)
C28 C29 H29 128.1
C30 C29 H29 128.1
N6 C30 C29 110.9(3)
N6 C30 H30 124.5
C29 C30 H30 124.5
N7 C31 C32 110.6(3)
N7 C31 H31 124.7
C32 C31 H31 124.7
C33 C32 C31 105.1(3)
C33 C32 H32 127.5
C31 C32 H32 127.5
N8 C33 C32 108.8(3)
N8 C33 H33 125.6
C32 C33 H33 125.6
N9 C34 C35 108.7(3)
N9 C34 H34 125.6
C35 C34 H34 125.6
C36 C35 C34 104.4(3)
C36 C35 H35 127.8
C34 C35 H35 127.8
N10 C36 C35 111.8(3)
N10 C36 H36 124.1
C35 C36 H36 124.1
C102 C101 C106 120.7(5)
C102 C101 H101 119.6
C106 C101 H101 119.6
C103 C102 C101 120.6(4)
C103 C102 H102 119.7
C101 C102 H102 119.7
C102 C103 C104 119.1(5)
C102 C103 H103 120.4
C104 C103 H103 120.4
C103 C104 C105 120.1(5)
C103 C104 H104 120.0
C105 C104 H104 120.0
C106 C105 C104 122.1(4)
C106 C105 H105 119.0
C104 C105 H105 119.0
C105 C106 C101 117.4(4)
C105 C106 C107 121.4(4)
C101 C106 C107 121.2(5)
C106 C107 H10A 109.5
C106 C107 H10B 109.5
H10A C107 H10B 109.5
C106 C107 H10C 109.5
H10A C107 H10C 109.5
H10B C107 H10C 109.5
C202 C201 C206 122.2(6)
C202 C201 H201 118.9
C206 C201 H201 118.9
C201 C202 C203 119.7(6)
C201 C202 H202 120.2
C203 C202 H202 120.2
C204 C203 C202 118.2(7)
C204 C203 H203 120.9
C202 C203 H203 120.9
C203 C204 C205 123.9(6)
C203 C204 H204 118.0
C205 C204 H204 118.0
C204 C205 C206 117.4(6)
C204 C205 H205 121.3
C206 C205 H205 121.3
C201 C206 C205 118.4(6)
C201 C206 C207 124.3(7)
C205 C206 C207 117.3(7)
C212 C211 C216 121(2)
C212 C211 H211 119.5
C216 C211 H211 119.5
C211 C212 C213 114(2)
C211 C212 H212 123.0
C213 C212 H212 123.0
C214 C213 C212 123(3)
C214 C213 H213 118.3
C212 C213 H213 118.3
C213 C214 C215 124(3)
C213 C214 H214 118.2
C215 C214 H214 118.2
C214 C215 C216 112(2)
C214 C215 H215 123.8
C216 C215 H215 123.8
C211 C216 C217 118(2)
C211 C216 C215 123(2)
C217 C216 C215 118(2)
C216 C217 H21A 109.5
C216 C217 H21B 109.5
H21A C217 H21B 109.5
C216 C217 H21C 109.5
H21A C217 H21C 109.5
H21B C217 H21C 109.5

loop_
_geom_bond_atom_site_label_1
_geom_bond_atom_site_label_2
_geom_bond_distance
Fe1 N1 1.967(3)
Fe1 N2 1.969(3)
Fe1 N6 1.999(3)
Fe1 N3 2.002(3)
Fe1 N7 2.005(3)
Fe1 N10 2.008(3)
S1 C16 1.730(4)
S1 C15 1.760(5)
S2 C21 1.737(7)
S2 C22 1.764(5)
S2A C21A 1.740(18)
S2A C20 1.966(7)
N1 C2 1.335(5)
N1 C1 1.363(5)
N2 C11 1.338(5)
N2 C12 1.367(5)
N3 C25 1.349(5)
N3 N4 1.367(4)
N4 C27 1.343(5)
N4 B1 1.536(5)
N5 C28 1.346(5)
N5 N6 1.359(4)
N5 B1 1.546(5)
N6 C30 1.328(5)
N7 C31 1.337(5)
N7 N8 1.373(4)
N8 C33 1.338(5)
N8 B2 1.544(5)
N9 C34 1.344(5)
N9 N10 1.371(4)
N9 B2 1.546(5)
N10 C36 1.348(5)
B1 H1A 0.9900
B1 H1B 0.9900
B2 H2A 0.9900
B2 H2B 0.9900
C1 C5 1.395(5)
C1 C12 1.439(5)
C2 C3 1.386(5)
C2 H2 0.9500
C3 C4 1.358(5)
C3 H3 0.9500
C4 C5 1.426(5)
C4 H4 0.9500
C5 C6 1.440(5)
C6 C7 1.380(6)
C6 C13 1.494(5)
C7 C8 1.448(5)
C7 C19 1.487(6)
C8 C12 1.393(5)
C8 C9 1.408(5)
C9 C10 1.370(5)
C9 H9 0.9500
C10 C11 1.392(5)
C10 H10 0.9500
C11 H11 0.9500
C13 C16 1.356(6)
C13 C14 1.431(6)
C14 C15 1.351(6)
C14 H14 0.9500
C15 C17 1.470(6)
C16 C18 1.510(6)
C17 H17A 0.9800
C17 H17B 0.9800
C17 H17C 0.9800
C18 H18A 0.9800
C18 H18B 0.9800
C18 H18C 0.9800
C19 C22 1.377(6)
C19 C20 1.413(6)
C20 C24A 1.283(13)
C20 C21 1.290(8)
C20 H20 0.9500
C21 C23 1.472(8)
C21A C22 1.352(15)
C21A C23A 1.47(2)
C22 C24 1.436(7)
C22 H22 0.9500
C23 H23A 0.9800
C23 H23B 0.9800
C23 H23C 0.9800
C24 H24A 0.9800
C24 H24B 0.9800
C24 H24C 0.9800
C23A H23D 0.9800
C23A H23E 0.9800
C23A H23F 0.9800
C24A H24D 0.9800
C24A H24E 0.9800
C24A H24F 0.9800
C25 C26 1.384(5)
C25 H25 0.9500
C26 C27 1.367(6)
C26 H26 0.9500
C27 H27 0.9500
C28 C29 1.370(6)
C28 H28 0.9500
C29 C30 1.391(5)
C29 H29 0.9500
C30 H30 0.9500
C31 C32 1.383(5)
C31 H31 0.9500
C32 C33 1.372(5)
C32 H32 0.9500
C33 H33 0.9500
C34 C35 1.380(5)
C34 H34 0.9500
C35 C36 1.379(5)
C35 H35 0.9500
C36 H36 0.9500
C101 C102 1.394(7)
C101 C106 1.394(6)
C101 H101 0.9500
C102 C103 1.376(7)
C102 H102 0.9500
C103 C104 1.378(6)
C103 H103 0.9500
C104 C105 1.383(6)
C104 H104 0.9500
C105 C106 1.379(7)
C105 H105 0.9500
C106 C107 1.498(7)
C107 H10A 0.9800
C107 H10B 0.9800
C107 H10C 0.9800
C201 C202 1.364(8)
C201 C206 1.387(9)
C201 H201 0.9500
C202 C203 1.400(8)
C202 H202 0.9500
C203 C204 1.363(9)
C203 H203 0.9500
C204 C205 1.377(10)
C204 H204 0.9500
C205 C206 1.428(9)
C205 H205 0.9500
C206 C207 1.472(9)
C207 H20A 0.9800
C207 H20B 0.9800
C207 H20C 0.9800
C211 C212 1.36(2)
C211 C216 1.38(2)
C211 H211 0.9500
C212 C213 1.406(19)
C212 H212 0.9500
C213 C214 1.35(2)
C213 H213 0.9500
C214 C215 1.35(2)
C214 H214 0.9500
C215 C216 1.43(2)
C215 H215 0.9500
C216 C217 1.409(19)
C217 H21A 0.9800
C217 H21B 0.9800
C217 H21C 0.9800

loop_
_geom_torsion_atom_site_label_1
_geom_torsion_atom_site_label_2
_geom_torsion_atom_site_label_3
_geom_torsion_atom_site_label_4
_geom_torsion
N2 Fe1 N1 C2 176.4(3)
N6 Fe1 N1 C2 -2.6(3)
N3 Fe1 N1 C2 -94.4(3)
N10 Fe1 N1 C2 85.3(3)
N2 Fe1 N1 C1 7.3(2)
N6 Fe1 N1 C1 -171.8(2)
N3 Fe1 N1 C1 96.5(2)
N10 Fe1 N1 C1 -83.8(2)
N1 Fe1 N2 C11 175.6(3)
N3 Fe1 N2 C11 80.3(3)
N7 Fe1 N2 C11 -7.1(3)
N10 Fe1 N2 C11 -98.5(3)
N1 Fe1 N2 C12 -5.5(2)
N3 Fe1 N2 C12 -100.8(2)
N7 Fe1 N2 C12 171.8(2)
N10 Fe1 N2 C12 80.4(2)
N1 Fe1 N3 C25 -117.6(3)
N2 Fe1 N3 C25 -35.0(3)
N6 Fe1 N3 C25 148.6(3)
N7 Fe1 N3 C25 61.9(3)
N1 Fe1 N3 N4 79.6(3)
N2 Fe1 N3 N4 162.2(3)
N6 Fe1 N3 N4 -14.2(3)
N7 Fe1 N3 N4 -100.9(3)
C25 N3 N4 C27 -0.3(4)
Fe1 N3 N4 C27 165.8(3)
C25 N3 N4 B1 171.1(3)
Fe1 N3 N4 B1 -22.8(5)
C28 N5 N6 C30 -1.7(4)
B1 N5 N6 C30 -178.9(3)
C28 N5 N6 Fe1 -175.7(3)
B1 N5 N6 Fe1 7.1(5)
N1 Fe1 N6 C30 113.8(3)
N3 Fe1 N6 C30 -150.9(3)
N7 Fe1 N6 C30 -63.5(3)
N10 Fe1 N6 C30 27.9(3)
N1 Fe1 N6 N5 -73.5(3)
N3 Fe1 N6 N5 21.9(3)
N7 Fe1 N6 N5 109.2(3)
N10 Fe1 N6 N5 -159.3(3)
N2 Fe1 N7 C31 125.5(3)
N6 Fe1 N7 C31 -55.6(3)
N3 Fe1 N7 C31 36.0(3)
N10 Fe1 N7 C31 -143.7(3)
N2 Fe1 N7 N8 -74.7(3)
N6 Fe1 N7 N8 104.2(3)
N3 Fe1 N7 N8 -164.3(3)
N10 Fe1 N7 N8 16.0(3)
C31 N7 N8 C33 -0.3(4)
Fe1 N7 N8 C33 -163.5(3)
C31 N7 N8 B2 -178.2(3)
Fe1 N7 N8 B2 18.6(5)
C34 N9 N10 C36 -0.3(4)
B2 N9 N10 C36 174.7(3)
C34 N9 N10 Fe1 170.9(3)
B2 N9 N10 Fe1 -14.1(5)
N1 Fe1 N10 C36 -29.7(3)
N2 Fe1 N10 C36 -112.3(3)
N6 Fe1 N10 C36 64.1(3)
N7 Fe1 N10 C36 150.7(3)
N1 Fe1 N10 N9 161.3(3)
N2 Fe1 N10 N9 78.7(3)
N6 Fe1 N10 N9 -104.9(3)
N7 Fe1 N10 N9 -18.2(3)
C27 N4 B1 N5 -134.4(4)
N3 N4 B1 N5 55.7(5)
C28 N5 B1 N4 136.2(4)
N6 N5 B1 N4 -47.2(5)
C33 N8 B2 N9 128.2(4)
N7 N8 B2 N9 -54.3(5)
C34 N9 B2 N8 -134.0(4)
N10 N9 B2 N8 51.9(5)
C2 N1 C1 C5 0.6(5)
Fe1 N1 C1 C5 171.2(3)
C2 N1 C1 C12 -178.5(3)
Fe1 N1 C1 C12 -7.9(4)
C1 N1 C2 C3 0.0(5)
Fe1 N1 C2 C3 -168.8(3)
N1 C2 C3 C4 0.4(6)
C2 C3 C4 C5 -1.2(6)
N1 C1 C5 C4 -1.3(5)
C12 C1 C5 C4 177.7(3)
N1 C1 C5 C6 179.7(3)
C12 C1 C5 C6 -1.3(5)
C3 C4 C5 C1 1.6(5)
C3 C4 C5 C6 -179.5(4)
C1 C5 C6 C7 -3.8(6)
C4 C5 C6 C7 177.3(4)
C1 C5 C6 C13 173.5(4)
C4 C5 C6 C13 -5.4(6)
C5 C6 C7 C8 5.9(6)
C13 C6 C7 C8 -171.2(4)
C5 C6 C7 C19 -173.5(4)
C13 C6 C7 C19 9.4(6)
C6 C7 C8 C12 -3.1(6)
C19 C7 C8 C12 176.4(3)
C6 C7 C8 C9 178.1(4)
C19 C7 C8 C9 -2.5(6)
C12 C8 C9 C10 2.8(5)
C7 C8 C9 C10 -178.3(4)
C8 C9 C10 C11 -1.5(6)
C12 N2 C11 C10 -0.2(5)
Fe1 N2 C11 C10 178.6(3)
C9 C10 C11 N2 0.1(6)
C11 N2 C12 C8 1.9(5)
Fe1 N2 C12 C8 -177.1(3)
C11 N2 C12 C1 -178.2(3)
Fe1 N2 C12 C1 2.8(4)
C9 C8 C12 N2 -3.2(5)
C7 C8 C12 N2 177.8(3)
C9 C8 C12 C1 176.9(3)
C7 C8 C12 C1 -2.0(5)
N1 C1 C12 N2 3.4(5)
C5 C1 C12 N2 -175.7(3)
N1 C1 C12 C8 -176.7(3)
C5 C1 C12 C8 4.2(5)
C7 C6 C13 C16 72.6(6)
C5 C6 C13 C16 -104.7(5)
C7 C6 C13 C14 -109.4(5)
C5 C6 C13 C14 73.4(5)
C16 C13 C14 C15 -1.4(6)
C6 C13 C14 C15 -179.6(4)
C13 C14 C15 C17 -176.4(5)
C13 C14 C15 S1 1.7(5)
C16 S1 C15 C14 -1.3(4)
C16 S1 C15 C17 177.1(4)
C14 C13 C16 C18 -178.7(4)
C6 C13 C16 C18 -0.5(8)
C14 C13 C16 S1 0.3(5)
C6 C13 C16 S1 178.6(3)
C15 S1 C16 C13 0.5(4)
C15 S1 C16 C18 179.7(4)
C6 C7 C19 C22 63.7(6)
C8 C7 C19 C22 -115.7(5)
C6 C7 C19 C20 -117.8(5)
C8 C7 C19 C20 62.8(6)
C22 C19 C20 C24A 171.8(11)
C7 C19 C20 C24A -6.9(14)
C22 C19 C20 C21 -3.8(7)
C7 C19 C20 C21 177.5(5)
C22 C19 C20 S2A 8.9(5)
C7 C19 C20 S2A -169.8(4)
C21A S2A C20 C24A -169.6(9)
C21A S2A C20 C21 150.1(9)
C21A S2A C20 C19 -2.2(6)
C24A C20 C21 C23 1.1(11)
C19 C20 C21 C23 178.2(6)
S2A C20 C21 C23 146.2(13)
C24A C20 C21 S2 -174.3(7)
C19 C20 C21 S2 2.7(7)
S2A C20 C21 S2 -29.3(5)
C22 S2 C21 C20 -0.9(5)
C22 S2 C21 C23 -177.0(5)
C20 S2A C21A C22 -4.9(8)
C20 S2A C21A C23A -176.1(12)
C23A C21A C22 C19 -176.9(15)
S2A C21A C22 C19 14.0(12)
C23A C21A C22 C24 -8(2)
S2A C21A C22 C24 -177.0(6)
C23A C21A C22 S2 141(3)
S2A C21A C22 S2 -28.4(7)
C20 C19 C22 C21A -17.6(11)
C7 C19 C22 C21A 161.1(10)
C20 C19 C22 C24 177.3(6)
C7 C19 C22 C24 -4.0(9)
C20 C19 C22 S2 2.6(5)
C7 C19 C22 S2 -178.7(3)
C21 S2 C22 C21A 146.3(12)
C21 S2 C22 C19 -1.1(4)
C21 S2 C22 C24 -176.6(5)
N4 N3 C25 C26 -0.1(4)
Fe1 N3 C25 C26 -165.4(3)
N3 C25 C26 C27 0.5(5)
N3 N4 C27 C26 0.6(4)
B1 N4 C27 C26 -170.3(4)
C25 C26 C27 N4 -0.7(5)
N6 N5 C28 C29 0.9(4)
B1 N5 C28 C29 177.9(4)
N5 C28 C29 C30 0.3(4)
N5 N6 C30 C29 1.9(4)
Fe1 N6 C30 C29 175.8(3)
C28 C29 C30 N6 -1.4(4)
N8 N7 C31 C32 0.4(4)
Fe1 N7 C31 C32 163.2(3)
N7 C31 C32 C33 -0.4(5)
N7 N8 C33 C32 0.0(4)
B2 N8 C33 C32 177.9(4)
C31 C32 C33 N8 0.2(5)
N10 N9 C34 C35 0.5(4)
B2 N9 C34 C35 -174.2(4)
N9 C34 C35 C36 -0.5(4)
N9 N10 C36 C35 0.0(4)
Fe1 N10 C36 C35 -170.7(3)
C34 C35 C36 N10 0.3(5)
C106 C101 C102 C103 0.6(7)
C101 C102 C103 C104 -0.5(7)
C102 C103 C104 C105 0.2(7)
C103 C104 C105 C106 0.1(7)
C104 C105 C106 C101 0.0(7)
C104 C105 C106 C107 -179.3(4)
C102 C101 C106 C105 -0.3(7)
C102 C101 C106 C107 179.0(4)
C206 C201 C202 C203 -4.5(11)
C201 C202 C203 C204 3.2(11)
C202 C203 C204 C205 0.1(12)
C203 C204 C205 C206 -2.1(10)
C202 C201 C206 C205 2.5(10)
C202 C201 C206 C207 -176.1(8)
C204 C205 C206 C201 0.8(9)
C204 C205 C206 C207 179.5(7)
C216 C211 C212 C213 -14(7)
C211 C212 C213 C214 12(9)
C212 C213 C214 C215 -10(10)
C213 C214 C215 C216 9(8)
C212 C211 C216 C217 -161(5)
C212 C211 C216 C215 15(5)
C214 C215 C216 C211 -12(5)
C214 C215 C216 C217 165(4)
